data_9016155
loop_
_publ_author_name
'Thorogood, G. J.'
'Kennedy, B. J.'
'Griffith, C. S.'
'Elcombe, M. E.'
'Avdeev, M.'
'Hanna, J. V.'
'Thorogood, S. K.'
'Luca, V.'

_publ_section_title
;
 Structure and phase transformations in the titanosilicate, sitinakite.
 The importance of water
 Note: T = 20 K with neutron
;
_journal_name_full 'Chemistry of Materials'
_journal_page_first 4222
_journal_page_last 4231
_journal_paper_doi 10.1021/cm100727h
_journal_volume 22
_journal_year 2010
_chemical_compound_source Synthetic
_chemical_formula_sum 'D4 Na O9 Si Ti2'
_chemical_name_mineral Sitinakite
_space_group_IT_number 132
_symmetry_space_group_name_Hall '-P 4c 2c'
_symmetry_space_group_name_H-M 'P 42/m c m'
_cell_angle_alpha 90
_cell_angle_beta 90
_cell_angle_gamma 90
_cell_length_a 7.880
_cell_length_b 7.880
_cell_length_c 11.953
_cell_formula_units_Z 4
_cell_volume 742.214
_database_code_amcsd 0012222
_exptl_crystal_density_diffrn 2.675
_cod_original_formula_sum 'Na Ti2 Si O9 D4'
_cod_database_code 9016155

loop_
_space_group_symop_operation_xyz
x,y,z
-y,-x,z
y,x,-z
y,-x,1/2-z
-y,x,1/2+z
x,-y,1/2+z
-x,y,1/2-z
x,y,-z
-x,-y,z
y,x,z
-y,-x,-z
-y,x,1/2-z
y,-x,1/2+z
-x,y,1/2+z
x,-y,1/2-z
-x,-y,-z

loop_
_atom_site_label
_atom_site_fract_x
_atom_site_fract_y
_atom_site_fract_z
_atom_site_U_iso_or_equiv
Na 0.00000 0.50000 0.50000 0.01393
Ti 0.15600 0.15600 0.15300 0.00380
Si 0.00000 0.50000 0.25000 0.01773
O1 0.12100 0.37900 0.16860 0.01279
O2 0.11600 0.11600 0.32700 0.00507
O4 0.15100 0.15100 0.00000 0.02913
O(W1) 0.28300 0.28300 0.50000 0.03040
O(W2) 0.50000 0.50000 0.19200 0.15325
D(W1) 0.21100 0.21100 0.43400 0.07852
D(W2) 0.54800 0.54800 0.95000 0.03546

loop_
_cod_related_entry_id
_cod_related_entry_database
_cod_related_entry_code
1 AMCSD 0012222
